data_4324429
loop_
_publ_author_name
'Mari S. Rosen'
'Alexander M. Spokoyny'
'Charles W. Machan'
'Charlotte Stern'
'Amy Sarjeant'
'Chad A. Mirkin'

_publ_section_title
;
 Chelating Effect as a Driving Force for the Selective Formation of
 Heteroligated Pt(II) Complexes with Bidentate Phosphino-Chalcoether
 Ligands
;
_journal_name_full 'Inorganic Chemistry'
_journal_page_first 1411
_journal_page_last 1419
_journal_paper_doi 10.1021/ic101973s
_journal_volume 50
_journal_year 2011
_chemical_formula_sum 'C20 H19 Cl2 P Pt Se'
_chemical_formula_weight 635.27
_chemical_name_systematic
; 
 ? 
;
_space_group_IT_number 4
_symmetry_cell_setting monoclinic
_symmetry_space_group_name_Hall 'P 2yb'
_symmetry_space_group_name_H-M 'P 1 21 1'
_atom_sites_solution_hydrogens geom
_atom_sites_solution_primary direct
_atom_sites_solution_secondary difmap
_audit_creation_method SHELXL-97
_cell_angle_alpha 90.00
_cell_angle_beta 100.849(2)
_cell_angle_gamma 90.00
_cell_formula_units_Z 2
_cell_length_a 8.3212(3)
_cell_length_b 12.8894(8)
_cell_length_c 9.5294(3)
_cell_measurement_reflns_used 1618
_cell_measurement_temperature 100(2)
_cell_measurement_theta_max 64.59
_cell_measurement_theta_min 4.72
_cell_volume 1003.81(8)
_computing_cell_refinement 'Bruker SAINT'
_computing_data_collection 'Bruker APEX2'
_computing_data_reduction 'Bruker SAINT'
_computing_molecular_graphics 'Bruker SHELXTL'
_computing_publication_material 'Bruker SHELXTL'
_computing_structure_refinement 'SHELXL-97 (Sheldrick, 1997)'
_computing_structure_solution 'SHELXS-97 (Sheldrick, 1990)'
_diffrn_ambient_temperature 100(2)
_diffrn_measured_fraction_theta_full 0.980
_diffrn_measured_fraction_theta_max 0.980
_diffrn_measurement_device_type 'CCD area detector'
_diffrn_measurement_method 'phi and omega scans'
_diffrn_radiation_monochromator graphite
_diffrn_radiation_source 'fine-focus sealed tube'
_diffrn_radiation_type CuK\a
_diffrn_radiation_wavelength 1.54178
_diffrn_reflns_av_R_equivalents 0.0372
_diffrn_reflns_av_sigmaI/netI 0.0448
_diffrn_reflns_limit_h_max 9
_diffrn_reflns_limit_h_min -8
_diffrn_reflns_limit_k_max 14
_diffrn_reflns_limit_k_min -9
_diffrn_reflns_limit_l_max 11
_diffrn_reflns_limit_l_min -10
_diffrn_reflns_number 7285
_diffrn_reflns_theta_full 64.59
_diffrn_reflns_theta_max 64.59
_diffrn_reflns_theta_min 4.72
_exptl_absorpt_coefficient_mu 18.344
_exptl_absorpt_correction_T_max 0.6953
_exptl_absorpt_correction_T_min 0.5107
_exptl_absorpt_correction_type numerical
_exptl_absorpt_process_details face-indexed
_exptl_crystal_colour colourless
_exptl_crystal_density_diffrn 2.102
_exptl_crystal_description prism
_exptl_crystal_F_000 600
_exptl_crystal_size_max 0.174
_exptl_crystal_size_mid 0.083
_exptl_crystal_size_min 0.077
_refine_diff_density_max 3.435
_refine_diff_density_min -1.263
_refine_diff_density_rms 0.196
_refine_ls_abs_structure_details 'Flack H D (1983), Acta Cryst. A39, 876-881'
_refine_ls_abs_structure_Flack -0.015(10)
_refine_ls_extinction_method none
_refine_ls_goodness_of_fit_ref 1.066
_refine_ls_hydrogen_treatment constr
_refine_ls_matrix_type full
_refine_ls_number_parameters 226
_refine_ls_number_reflns 2545
_refine_ls_number_restraints 1
_refine_ls_restrained_S_all 1.066
_refine_ls_R_factor_all 0.0329
_refine_ls_R_factor_gt 0.0328
_refine_ls_shift/su_max 0.001
_refine_ls_shift/su_mean 0.000
_refine_ls_structure_factor_coef Fsqd
_refine_ls_weighting_details 'calc w=1/[\s^2^(Fo^2^)+(0.0608P)^2^+0.0000P] where P=(Fo^2^+2Fc^2^)/3'
_refine_ls_weighting_scheme calc
_refine_ls_wR_factor_gt 0.0804
_refine_ls_wR_factor_ref 0.0805
_reflns_number_gt 2529
_reflns_number_total 2545
_reflns_threshold_expression >2sigma(I)
_cod_data_source_file ic101973s_si_002_1.cif
_cod_data_source_block 9_SePhCl2
_cod_database_code 4324429

loop_
_symmetry_equiv_pos_as_xyz
'x, y, z'
'-x, y+1/2, -z'

loop_
_atom_site_label
_atom_site_type_symbol
_atom_site_fract_x
_atom_site_fract_y
_atom_site_fract_z
_atom_site_U_iso_or_equiv
_atom_site_adp_type
_atom_site_occupancy
_atom_site_symmetry_multiplicity
_atom_site_calc_flag
_atom_site_refinement_flags
Pt1 Pt 0.00264(3) 0.45380(4) 0.71771(2) 0.01181(13) Uani 1 1 d .
P1 P -0.0337(2) 0.57338(17) 0.54921(19) 0.0137(4) Uani 1 1 d .
Se1 Se 0.28992(8) 0.46824(8) 0.73500(7) 0.0151(3) Uani 1 1 d .
Cl1 Cl -0.27807(18) 0.43705(19) 0.69923(17) 0.0165(6) Uani 1 1 d .
Cl2 Cl 0.0537(2) 0.32903(17) 0.90095(18) 0.0191(4) Uani 1 1 d .
C1 C 0.3505(9) 0.5752(7) 0.8801(8) 0.0193(17) Uani 1 1 d .
C2 C 0.2526(9) 0.5921(8) 0.9821(8) 0.0226(18) Uani 1 1 d .
H2 H 0.1555 0.5532 0.9813 0.027 Uiso 1 1 calc R
C3 C 0.3016(10) 0.6671(8) 1.0837(9) 0.026(2) Uani 1 1 d .
H3 H 0.2350 0.6810 1.1523 0.031 Uiso 1 1 calc R
C4 C 0.4432(10) 0.7227(7) 1.0894(10) 0.0228(19) Uani 1 1 d .
H4 H 0.4750 0.7733 1.1619 0.027 Uiso 1 1 calc R
C5 C 0.5410(9) 0.7037(7) 0.9862(9) 0.0218(19) Uani 1 1 d .
H5 H 0.6385 0.7425 0.9880 0.026 Uiso 1 1 calc R
C6 C 0.4953(8) 0.6289(7) 0.8823(8) 0.0188(17) Uani 1 1 d .
H6 H 0.5618 0.6146 0.8138 0.023 Uiso 1 1 calc R
C7 C -0.1732(9) 0.6779(7) 0.5756(8) 0.0167(17) Uani 1 1 d .
C8 C -0.1380(9) 0.7369(7) 0.6997(8) 0.0196(16) Uani 1 1 d .
H8 H -0.0412 0.7234 0.7677 0.024 Uiso 1 1 calc R
C9 C -0.2437(10) 0.8160(7) 0.7252(9) 0.0226(18) Uani 1 1 d .
H9 H -0.2182 0.8583 0.8080 0.027 Uiso 1 1 calc R
C10 C -0.3877(9) 0.8311(7) 0.6258(9) 0.0224(18) Uani 1 1 d .
H10 H -0.4627 0.8832 0.6425 0.027 Uiso 1 1 calc R
C11 C -0.4221(10) 0.7727(7) 0.5058(9) 0.0221(18) Uani 1 1 d .
H11 H -0.5210 0.7849 0.4398 0.027 Uiso 1 1 calc R
C12 C -0.3163(10) 0.6949(8) 0.4765(9) 0.0210(18) Uani 1 1 d .
H12 H -0.3413 0.6549 0.3915 0.025 Uiso 1 1 calc R
C13 C -0.1010(8) 0.5236(7) 0.3687(8) 0.0151(16) Uani 1 1 d .
C14 C -0.1748(8) 0.4263(6) 0.3510(8) 0.0157(17) Uani 1 1 d .
H14 H -0.1865 0.3855 0.4315 0.019 Uiso 1 1 calc R
C15 C -0.2319(9) 0.3898(7) 0.2115(8) 0.0188(17) Uani 1 1 d .
H15 H -0.2837 0.3240 0.1980 0.023 Uiso 1 1 calc R
C16 C -0.2141(8) 0.4477(9) 0.0946(7) 0.0211(17) Uani 1 1 d .
H16 H -0.2526 0.4219 0.0009 0.025 Uiso 1 1 calc R
C17 C -0.1387(9) 0.5449(8) 0.1147(9) 0.0244(19) Uani 1 1 d .
H17 H -0.1246 0.5851 0.0343 0.029 Uiso 1 1 calc R
C18 C -0.0850(8) 0.5825(7) 0.2504(8) 0.0194(17) Uani 1 1 d .
H18 H -0.0366 0.6495 0.2632 0.023 Uiso 1 1 calc R
C19 C 0.2976(8) 0.5543(7) 0.5664(7) 0.0170(17) Uani 1 1 d .
H19A H 0.4061 0.5880 0.5768 0.020 Uiso 1 1 calc R
H19B H 0.2818 0.5101 0.4800 0.020 Uiso 1 1 calc R
C20 C 0.1645(9) 0.6368(6) 0.5497(8) 0.0154(15) Uani 1 1 d .
H20A H 0.1611 0.6751 0.4591 0.019 Uiso 1 1 calc R
H20B H 0.1882 0.6869 0.6296 0.019 Uiso 1 1 calc R

loop_
_atom_site_aniso_label
_atom_site_aniso_U_11
_atom_site_aniso_U_22
_atom_site_aniso_U_33
_atom_site_aniso_U_23
_atom_site_aniso_U_13
_atom_site_aniso_U_12
Pt1 0.01050(17) 0.00998(19) 0.01419(18) -0.00046(11) 0.00033(10) -0.00044(12)
P1 0.0106(8) 0.0129(11) 0.0173(8) 0.0000(8) 0.0013(6) -0.0006(8)
Se1 0.0121(3) 0.0129(7) 0.0195(3) -0.0018(4) 0.0011(2) 0.0015(4)
Cl1 0.0135(7) 0.0174(17) 0.0180(7) 0.0016(8) 0.0017(5) -0.0027(8)
Cl2 0.0203(8) 0.0162(10) 0.0201(8) 0.0034(8) 0.0019(6) 0.0032(8)
C1 0.019(4) 0.015(5) 0.020(4) -0.004(3) -0.004(3) 0.002(3)
C2 0.022(4) 0.027(5) 0.018(4) -0.009(4) 0.000(3) 0.000(4)
C3 0.028(4) 0.031(6) 0.019(4) -0.006(4) 0.006(3) 0.001(4)
C4 0.019(4) 0.016(5) 0.031(4) -0.013(4) -0.003(3) -0.001(4)
C5 0.020(4) 0.014(5) 0.029(4) 0.005(3) -0.002(4) 0.000(4)
C6 0.013(3) 0.022(5) 0.021(4) 0.002(4) 0.003(3) 0.004(4)
C7 0.015(3) 0.015(5) 0.021(4) 0.009(3) 0.005(3) -0.003(3)
C8 0.018(3) 0.015(4) 0.026(4) -0.001(4) 0.003(3) -0.002(3)
C9 0.028(4) 0.015(5) 0.027(4) -0.001(3) 0.011(3) 0.002(4)
C10 0.022(4) 0.014(5) 0.034(4) 0.006(4) 0.014(3) 0.003(4)
C11 0.023(4) 0.017(5) 0.026(4) 0.006(4) 0.003(3) 0.003(4)
C12 0.020(4) 0.019(5) 0.024(4) 0.002(4) 0.004(3) -0.001(4)
C13 0.009(3) 0.017(5) 0.019(3) 0.004(3) 0.003(3) -0.003(3)
C14 0.016(3) 0.012(5) 0.019(3) -0.002(3) 0.003(3) 0.003(3)
C15 0.020(3) 0.013(5) 0.023(4) -0.001(3) 0.004(3) -0.002(3)
C16 0.021(3) 0.026(5) 0.016(3) -0.001(4) 0.002(2) 0.008(4)
C17 0.018(3) 0.030(5) 0.026(4) 0.010(4) 0.005(3) 0.003(4)
C18 0.014(3) 0.019(5) 0.026(4) -0.001(4) 0.004(3) -0.002(3)
C19 0.012(3) 0.025(5) 0.016(3) 0.001(3) 0.007(2) 0.000(3)
C20 0.022(4) 0.003(4) 0.021(4) 0.004(3) 0.004(3) -0.003(3)

loop_
_atom_type_symbol
_atom_type_description
_atom_type_scat_dispersion_real
_atom_type_scat_dispersion_imag
_atom_type_scat_source
C C 0.0181 0.0091 'International Tables Vol C Tables 4.2.6.8 and 6.1.1.4'
H H 0.0000 0.0000 'International Tables Vol C Tables 4.2.6.8 and 6.1.1.4'
P P 0.2955 0.4335 'International Tables Vol C Tables 4.2.6.8 and 6.1.1.4'
Cl Cl 0.3639 0.7018 'International Tables Vol C Tables 4.2.6.8 and 6.1.1.4'
Se Se -0.7943 1.1372 'International Tables Vol C Tables 4.2.6.8 and 6.1.1.4'
Pt Pt -4.5932 6.9264 'International Tables Vol C Tables 4.2.6.8 and 6.1.1.4'

loop_
_geom_angle_atom_site_label_1
_geom_angle_atom_site_label_2
_geom_angle_atom_site_label_3
_geom_angle
P1 Pt1 Cl1 90.66(7)
P1 Pt1 Cl2 177.39(6)
Cl1 Pt1 Cl2 91.80(7)
P1 Pt1 Se1 89.67(5)
Cl1 Pt1 Se1 179.08(8)
Cl2 Pt1 Se1 87.89(5)
C13 P1 C7 107.4(3)
C13 P1 C20 105.9(3)
C7 P1 C20 105.3(4)
C13 P1 Pt1 114.6(3)
C7 P1 Pt1 114.8(2)
C20 P1 Pt1 108.0(2)
C1 Se1 C19 97.9(4)
C1 Se1 Pt1 103.1(2)
C19 Se1 Pt1 100.1(2)
C6 C1 C2 122.0(7)
C6 C1 Se1 118.1(6)
C2 C1 Se1 119.8(6)
C3 C2 C1 117.7(8)
C4 C3 C2 122.3(8)
C3 C4 C5 119.0(9)
C6 C5 C4 120.2(7)
C5 C6 C1 118.7(7)
C8 C7 C12 120.5(8)
C8 C7 P1 118.9(6)
C12 C7 P1 120.5(7)
C7 C8 C9 120.5(7)
C10 C9 C8 118.2(8)
C11 C10 C9 120.9(8)
C10 C11 C12 121.8(8)
C7 C12 C11 118.0(8)
C18 C13 C14 120.2(7)
C18 C13 P1 121.0(6)
C14 C13 P1 118.8(5)
C13 C14 C15 118.6(7)
C16 C15 C14 121.2(8)
C15 C16 C17 119.4(7)
C18 C17 C16 120.2(7)
C17 C18 C13 120.5(8)
C20 C19 Se1 110.2(5)
C19 C20 P1 108.9(5)

loop_
_geom_bond_atom_site_label_1
_geom_bond_atom_site_label_2
_geom_bond_distance
Pt1 P1 2.205(2)
Pt1 Cl1 2.3193(15)
Pt1 Cl2 2.3531(19)
Pt1 Se1 2.3724(7)
P1 C13 1.822(8)
P1 C7 1.827(8)
P1 C20 1.840(7)
Se1 C1 1.950(8)
Se1 C19 1.963(8)
C1 C6 1.387(11)
C1 C2 1.398(11)
C2 C3 1.374(13)
C3 C4 1.371(13)
C4 C5 1.411(14)
C5 C6 1.383(13)
C7 C8 1.390(12)
C7 C12 1.391(11)
C8 C9 1.397(12)
C9 C10 1.394(12)
C10 C11 1.354(13)
C11 C12 1.396(13)
C13 C18 1.387(11)
C13 C14 1.392(12)
C14 C15 1.406(11)
C15 C16 1.371(12)
C16 C17 1.399(15)
C17 C18 1.375(12)
C19 C20 1.521(11)
